data_7009607
loop_
_publ_author_name
'Barton, Andrew J.'
'Genge, Anthony R. J.'
'Levason, William'
'Reid, Gillian'

_publ_contact_author
;

   Dr Gillian Reid,

   Department of Chemistry

   University of Southampton

   Highfield

   Southampton

   SO17 1BJ

;
_publ_section_title
;
 Synthesis and structures of one-dimensional co-ordination polymers
 derived from bismuth(III) selenoether macrocyclic complexes
;
_journal_issue 13
_journal_name_full 'Journal of the Chemical Society, Dalton Transactions'
_journal_page_first 2163
_journal_paper_doi 10.1039/b002287j
_journal_year 2000
_chemical_formula_moiety 'C12 H24 Bi2 Cl6 Se4 '
_chemical_formula_structural '[BiCl3([8]aneSe2)]'
_chemical_formula_sum 'C12 H24 Bi2 Cl6 Se4'
_chemical_formula_weight 1114.84
_space_group_IT_number 4
_symmetry_cell_setting monoclinic
_symmetry_Int_Tables_number 4
_symmetry_space_group_name_Hall 'P 2yb'
_symmetry_space_group_name_H-M 'P 1 21 1'
_audit_creation_date 'Wed Jun 16 12:40:34 1999'
_audit_creation_method 'from TEXRAY.INF file'
_cell_angle_alpha 90
_cell_angle_beta 99.67(3)
_cell_angle_gamma 90
_cell_formula_units_Z 2
_cell_length_a 9.362(6)
_cell_length_b 12.142(9)
_cell_length_c 11.356(3)
_cell_measurement_reflns_used 20
_cell_measurement_temperature 150.0
_cell_volume 1272.5(13)
_computing_cell_refinement 'MSC/AFC DiffractometerControl'
_computing_data_collection 'MSC/AFC DiffractometerControl'
_computing_data_reduction teXsan
_computing_publication_material teXsan
_computing_structure_refinement teXsan
_computing_structure_solution 'DIRDIF92 (PATTY)'
_diffrn_ambient_temperature 150.0
_diffrn_measurement_device AFC7S
_diffrn_measurement_method 'omega/2-theta scans'
_diffrn_orient_matrix_UB_11 -0.01799
_diffrn_orient_matrix_UB_12 0.01493
_diffrn_orient_matrix_UB_13 0.08287
_diffrn_orient_matrix_UB_21 0.00397
_diffrn_orient_matrix_UB_22 0.08099
_diffrn_orient_matrix_UB_23 -0.01510
_diffrn_orient_matrix_UB_31 -0.10678
_diffrn_orient_matrix_UB_32 0.00050
_diffrn_orient_matrix_UB_33 -0.02975
_diffrn_radiation_monochromator graphite
_diffrn_radiation_source 'X-ray tube'
_diffrn_radiation_type MoKalpha
_diffrn_radiation_wavelength 0.71073
_diffrn_reflns_av_R_equivalents 0.0191
_diffrn_reflns_limit_h_max 11
_diffrn_reflns_limit_h_min 0
_diffrn_reflns_limit_k_max 14
_diffrn_reflns_limit_k_min 0
_diffrn_reflns_limit_l_max 13
_diffrn_reflns_limit_l_min -13
_diffrn_reflns_number 2518
_diffrn_reflns_theta_max 25.08
_diffrn_reflns_theta_min 2.5
_diffrn_standards_decay_% 0.15
_diffrn_standards_interval_count 150
_diffrn_standards_number 3
_exptl_absorpt_coefficient_mu 20.133
_exptl_absorpt_correction_T_max 1.000
_exptl_absorpt_correction_T_min 0.585
_exptl_absorpt_correction_type empirical
_exptl_absorpt_process_details psi-scan
_exptl_crystal_colour red
_exptl_crystal_density_diffrn 2.909
_exptl_crystal_density_meas ?
_exptl_crystal_description column
_exptl_crystal_F_000 1000.00
_exptl_crystal_size_max 0.400
_exptl_crystal_size_mid 0.160
_exptl_crystal_size_min 0.140
_refine_diff_density_max 3.53
_refine_diff_density_min -2.48
_refine_ls_abs_structure_Flack 0.140(4)
_refine_ls_extinction_method none
_refine_ls_goodness_of_fit_obs 1.855
_refine_ls_hydrogen_treatment noref
_refine_ls_matrix_type full
_refine_ls_number_parameters 157
_refine_ls_number_reflns 1929
_refine_ls_number_restraints 0
_refine_ls_R_factor_obs 0.0432
_refine_ls_shift/esd_max 0.0660
_refine_ls_structure_factor_coef F
_refine_ls_weighting_scheme sigma
_refine_ls_wR_factor_obs 0.0551
_reflns_number_observed 1929
_reflns_number_total 2367
_reflns_observed_criterion 2.00
_cod_data_source_file b002287j.txt
_cod_data_source_block BiSe2_[BiCl3([8]aneSe2)]
_cod_depositor_comments
;
The following automatic conversions were performed:

'_atom_site_thermal_displace_type' tag value 'Uij' was replaced with
'Uani' value 24 times.

Automatic conversion script
Id: cif_fix_values 1646 2011-03-28 12:23:43Z adriana 
;
_cod_original_cell_volume 1272(1)
_cod_original_sg_symbol_H-M 'P 21       '
_cod_original_formula_sum 'C12 H24 Bi2 Cl6 Se4 '
_cod_database_code 7009607
_cell_measurement_2theta_min 30.7
_cell_measurement_2theta_max 35.3

loop_
_symmetry_equiv_pos_as_xyz
'   +x,   +y,   +z'
'   -x,1/2+y,   -z'

loop_
_atom_site_aniso_label
_atom_site_aniso_U_11
_atom_site_aniso_U_22
_atom_site_aniso_U_33
_atom_site_aniso_U_12
_atom_site_aniso_U_13
_atom_site_aniso_U_23
Bi(1) 0.0221(4) 0.0201(6) 0.0182(4) -0.0007(4) -0.0039(3) -0.0003(4)
Bi(2) 0.0182(4) 0.0248(6) 0.0183(4) -0.0003(4) -0.0004(3) -0.0006(4)
Se(1) 0.024(1) 0.029(2) 0.023(1) -0.003(1) -0.0054(9) 0.001(1)
Se(2) 0.027(1) 0.022(2) 0.023(1) -0.001(1) -0.0072(10) -0.007(1)
Se(3) 0.025(1) 0.024(2) 0.025(1) 0.000(1) 0.0002(10) 0.001(1)
Se(4) 0.018(1) 0.024(2) 0.025(1) 0.000(1) -0.0031(10) 0.003(1)
Cl(1) 0.067(5) 0.028(4) 0.061(5) -0.010(4) -0.027(4) 0.018(4)
Cl(2) 0.032(3) 0.044(5) 0.018(2) -0.013(3) -0.002(2) -0.003(2)
Cl(3) 0.055(4) 0.024(4) 0.020(3) 0.000(3) 0.003(3) -0.001(3)
Cl(4) 0.063(4) 0.027(4) 0.030(3) -0.010(3) 0.000(3) -0.012(3)
Cl(5) 0.057(4) 0.024(2) 0.048(4) 0.006(4) 0.002(4) 0.002(3)
Cl(6) 0.036(3) 0.045(5) 0.018(2) -0.001(3) -0.003(2) -0.008(3)

loop_
_atom_site_label
_atom_site_fract_x
_atom_site_fract_y
_atom_site_fract_z
_atom_site_U_iso_or_equiv
_atom_site_thermal_displace_type
_atom_site_calc_flag
_atom_site_calc_attached_atom
Bi(1) 0.19605(8) 0.544(5) 0.07725(6) 0.0210(2) Uani ? ?
Bi(2) 0.32310(9) 0.379(5) 0.41022(7) 0.0209(2) Uani ? ?
Se(1) 0.5173(2) 0.540(5) 0.0889(2) 0.0263(6) Uani ? ?
Se(2) 0.8765(3) 0.522(5) 0.0948(2) 0.0254(8) Uani ? ?
Se(3) 0.0042(3) 0.394(5) 0.4025(2) 0.0251(6) Uani ? ?
Se(4) -0.3555(2) 0.407(5) 0.3928(2) 0.0231(7) Uani ? ?
Cl(1) 0.1742(8) 0.751(6) 0.0163(7) 0.056(2) Uani ? ?
Cl(2) 0.1589(6) 0.476(5) -0.1357(5) 0.032(2) Uani ? ?
Cl(3) 0.2551(7) 0.332(5) 0.1626(5) 0.033(2) Uani ? ?
Cl(4) 0.2539(7) 0.604(5) 0.3215(6) 0.041(2) Uani ? ?
Cl(5) 0.3403(8) 0.180(6) 0.4652(7) 0.044(2) Uani ? ?
Cl(6) 0.3664(7) 0.448(5) 0.6275(5) 0.034(2) Uani ? ?
C(1) 0.533(2) 0.581(6) -0.077(2) 0.022(5) Uani ? ?
C(2) 0.644(3) 0.512(6) -0.132(2) 0.037(6) Uani ? ?
C(3) 0.812(3) 0.549(6) -0.077(2) 0.049(7) Uani ? ?
C(4) 0.846(2) 0.679(6) 0.153(2) 0.027(5) Uani ? ?
C(5) 0.734(3) 0.687(6) 0.217(2) 0.048(6) Uani ? ?
C(6) 0.584(3) 0.684(6) 0.170(2) 0.035(6) Uani ? ?
C(7) -0.054(3) 0.256(6) 0.323(2) 0.035(6) Uani ? ?
C(8) -0.189(2) 0.208(6) 0.353(2) 0.030(5) Uani ? ?
C(9) -0.341(2) 0.272(6) 0.303(2) 0.036(6) Uani ? ?
C(10) -0.288(2) 0.373(6) 0.561(2) 0.020(4) Uani ? ?
C(11) -0.139(2) 0.410(6) 0.608(2) 0.028(5) Uani ? ?
C(12) -0.010(3) 0.361(6) 0.565(2) 0.039(6) Uani ? ?
H(1) 0.4386 0.5711 -0.1253 0.0287 Uiso ? ?
H(2) 0.5602 0.6544 -0.0774 0.0287 Uiso ? ?
H(3) 0.6324 0.4320 -0.1158 0.0462 Uiso ? ?
H(4) 0.6280 0.5173 -0.2181 0.0462 Uiso ? ?
H(5) 0.8227 0.6220 -0.0927 0.0583 Uiso ? ?
H(6) 0.8777 0.5060 -0.1208 0.0583 Uiso ? ?
H(7) 0.9355 0.7000 0.2026 0.0317 Uiso ? ?
H(8) 0.8274 0.7240 0.0862 0.0317 Uiso ? ?
H(9) 0.7489 0.6245 0.2749 0.0547 Uiso ? ?
H(10) 0.7489 0.7517 0.2622 0.0547 Uiso ? ?
H(11) 0.5642 0.7386 0.1120 0.0420 Uiso ? ?
H(12) 0.5289 0.6940 0.2319 0.0420 Uiso ? ?
H(13) -0.0676 0.2636 0.2387 0.0426 Uiso ? ?
H(14) 0.0227 0.1998 0.3441 0.0426 Uiso ? ?
H(15) -0.1974 0.1299 0.3227 0.0349 Uiso ? ?
H(16) -0.1798 0.2013 0.4375 0.0349 Uiso ? ?
H(17) -0.4221 0.2216 0.3067 0.0480 Uiso ? ?
H(18) -0.3434 0.2865 0.2188 0.0480 Uiso ? ?
H(19) -0.3534 0.4002 0.6079 0.0248 Uiso ? ?
H(20) -0.2896 0.2899 0.5712 0.0248 Uiso ? ?
H(21) -0.1380 0.4840 0.5915 0.0311 Uiso ? ?
H(22) -0.1254 0.3981 0.6938 0.0311 Uiso ? ?
H(23) -0.0162 0.2782 0.5736 0.0438 Uiso ? ?
H(24) 0.0759 0.3814 0.6158 0.0438 Uiso ? ?

loop_
_atom_type_symbol
_atom_type_oxidation_number
_atom_type_number_in_cell
_atom_type_scat_dispersion_real
_atom_type_scat_dispersion_imag
_atom_type_scat_source
C 0 24 0.003 0.002 'International Tables'
H 0 48 0.000 0.000 'International Tables'
Cl 0 12 0.148 0.159 'International Tables'
Se 0 8 -0.093 2.226 'International Tables'
Bi 0 4 -4.108 10.257 'International Tables'

loop_
_geom_angle_atom_site_label_1
_geom_angle_atom_site_label_2
_geom_angle_atom_site_label_3
_geom_angle
_geom_angle_site_symmetry_1
_geom_angle_site_symmetry_2
_geom_angle_site_symmetry_3
_geom_angle_publ_flag
Se(1) Bi(1) Se(2) 171.4(1) ? ? ? yes
Se(1) Bi(1) Cl(1) 93.4(3) ? ? ? yes
Se(1) Bi(1) Cl(2) 90.8(2) ? ? ? yes
Se(1) Bi(1) Cl(3) 80.3(2) ? ? ? yes
Se(1) Bi(1) Cl(4) 86.3(2) ? ? ? yes
Se(2) Bi(1) Cl(1) 93.9(3) ? ? ? yes
Se(2) Bi(1) Cl(2) 93.2(2) ? ? ? yes
Se(2) Bi(1) Cl(3) 92.0(2) ? ? ? yes
Se(2) Bi(1) Cl(4) 89.3(2) ? ? ? yes
Cl(1) Bi(1) Cl(2) 93.9(3) ? ? ? yes
Cl(1) Bi(1) Cl(3) 172.0(3) ? ? ? yes
Cl(1) Bi(1) Cl(4) 90.2(3) ? ? ? yes
Cl(2) Bi(1) Cl(3) 91.1(3) ? ? ? yes
Cl(2) Bi(1) Cl(4) 175.1(3) ? ? ? yes
Cl(3) Bi(1) Cl(4) 84.5(3) ? ? ? yes
Se(3) Bi(2) Se(4) 168.9(1) ? ? ? yes
Se(3) Bi(2) Cl(3) 85.8(2) ? ? ? yes
Se(3) Bi(2) Cl(5) 95.1(3) ? ? ? yes
Se(3) Bi(2) Cl(6) 90.2(2) ? ? ? yes
Se(4) Bi(2) Cl(3) 91.0(2) ? ? ? yes
Se(4) Bi(2) Cl(5) 95.7(2) ? ? ? yes
Se(4) Bi(2) Cl(6) 91.6(2) ? ? ? yes
Cl(3) Bi(2) Cl(4) 81.3(2) ? ? ? yes
Cl(3) Bi(2) Cl(5) 92.6(3) ? ? ? yes
Cl(3) Bi(2) Cl(6) 171.9(3) ? ? ? yes
Cl(5) Bi(2) Cl(6) 94.8(3) ? ? ? yes
Bi(1) Se(1) C(1) 100.8(8) ? ? ? yes
Bi(1) Se(1) C(6) 103.8(9) ? ? ? yes
C(1) Se(1) C(6) 98(1) ? ? ? yes
Bi(1) Se(2) C(3) 93.5(10) ? ? ? yes
Bi(1) Se(2) C(4) 97.3(8) ? ? ? yes
C(3) Se(2) C(4) 97(1) ? ? ? yes
Bi(2) Se(3) C(7) 99.5(10) ? ? ? yes
Bi(2) Se(3) C(12) 100(1) ? ? ? yes
C(7) Se(3) C(12) 102(1) ? ? ? yes
Bi(2) Se(4) C(9) 95.4(9) ? ? ? yes
Bi(2) Se(4) C(10) 94.3(7) ? ? ? yes
C(9) Se(4) C(10) 107(1) ? ? ? yes
Bi(1) Cl(3) Bi(2) 99.0(3) ? ? ? yes
Bi(1) Cl(4) Bi(2) 95.2(3) ? ? ? yes
Se(1) C(1) C(2) 114(2) ? ? ? yes
C(1) C(2) C(3) 111(2) ? ? ? yes
Se(2) C(3) C(2) 116(2) ? ? ? yes
Se(2) C(4) C(5) 112(2) ? ? ? yes
C(4) C(5) C(6) 126(3) ? ? ? yes
Se(1) C(6) C(5) 113(2) ? ? ? yes
Se(3) C(7) C(8) 114(2) ? ? ? yes
C(7) C(8) C(9) 117(2) ? ? ? yes
Se(4) C(9) C(8) 110(2) ? ? ? yes
Se(4) C(10) C(11) 114(1) ? ? ? yes
C(10) C(11) C(12) 121(2) ? ? ? yes
Se(3) C(12) C(11) 114(2) ? ? ? yes

loop_
_geom_bond_atom_site_label_1
_geom_bond_atom_site_label_2
_geom_bond_distance
_geom_bond_site_symmetry_1
_geom_bond_site_symmetry_2
_geom_bond_publ_flag
Bi(1) Se(1) 2.988(4) ? ? yes
Bi(1) Se(2) 3.044(4) ? ? yes
Bi(1) Cl(1) 2.61(1) ? ? yes
Bi(1) Cl(2) 2.522(8) ? ? yes
Bi(1) Cl(3) 2.77(1) ? ? yes
Bi(1) Cl(4) 2.832(8) ? ? yes
Bi(2) Se(3) 2.977(4) ? ? yes
Bi(2) Se(4) 3.067(4) ? ? yes
Bi(2) Cl(3) 2.836(8) ? ? yes
Bi(2) Cl(4) 2.95(1) ? ? yes
Bi(2) Cl(5) 2.50(1) ? ? yes
Bi(2) Cl(6) 2.573(8) ? ? yes
Se(1) C(1) 1.98(3) ? ? yes
Se(1) C(6) 2.02(4) ? ? yes
Se(2) C(3) 1.98(4) ? ? yes
Se(2) C(4) 2.06(3) ? ? yes
Se(3) C(7) 1.94(4) ? ? yes
Se(3) C(12) 1.92(3) ? ? yes
Se(4) C(9) 1.95(3) ? ? yes
Se(4) C(10) 1.96(3) ? ? yes
C(1) C(2) 1.55(4) ? ? yes
C(2) C(3) 1.65(5) ? ? yes
C(4) C(5) 1.38(4) ? ? yes
C(5) C(6) 1.42(4) ? ? yes
C(7) C(8) 1.48(4) ? ? yes
C(8) C(9) 1.64(4) ? ? yes
C(10) C(11) 1.47(4) ? ? yes
C(11) C(12) 1.50(4) ? ? yes
